data_4126903
loop_
_publ_author_name
'Logan, Kaitlyn M.'
'Sardini, Stephen R.'
'White, Sean D.'
'Brown, M. Kevin'

_publ_section_title
;
 Nickel-Catalyzed Stereoselective Arylboration of Unactivated Alkenes
;
_journal_name_full 'Journal of the American Chemical Society'
_journal_paper_doi 10.1021/jacs.7b12160
_journal_year 2017
_chemical_formula_moiety 'C18 H25 B O4'
_chemical_formula_sum 'C18 H25 B O4'
_chemical_formula_weight 316.19
_space_group_crystal_system triclinic
_space_group_IT_number 2
_space_group_name_Hall '-P 1'
_space_group_name_H-M_alt 'P -1'
_symmetry_space_group_name_Hall '-P 1'
_symmetry_space_group_name_H-M 'P -1'
_atom_sites_solution_hydrogens geom
_audit_creation_method SHELXL-2014/7
_cell_angle_alpha 81.302(8)
_cell_angle_beta 70.910(7)
_cell_angle_gamma 87.124(8)
_cell_formula_units_Z 2
_cell_length_a 9.246(2)
_cell_length_b 9.675(2)
_cell_length_c 10.403(2)
_cell_measurement_reflns_used 3169
_cell_measurement_temperature 173(2)
_cell_measurement_theta_max 24.53
_cell_measurement_theta_min 2.58
_cell_volume 869.3(3)
_computing_cell_refinement 'APEX II v2014.11-0 (Bruker, 2014)'
_computing_data_collection 'APEX II v2014.11-0 (Bruker, 2014)'
_computing_data_reduction 'APEX II v2014.11-0 (Bruker, 2014)'
_computing_molecular_graphics 'SHELXTL (Bruker, 2016)'
_computing_publication_material 'SHELXTL (Bruker, 2016)'
_computing_structure_refinement 'SHELXL-2014/7 (Sheldrick, 2016)'
_computing_structure_solution 'SHELX (Bruker, 2016)'
_diffrn_ambient_temperature 173(2)
_diffrn_detector 'CCD area detector'
_diffrn_detector_area_resol_mean 83.33
_diffrn_detector_type 'Bruker APEXII'
_diffrn_measured_fraction_theta_full 0.959
_diffrn_measured_fraction_theta_max 0.953
_diffrn_measurement_details '0.50 degree frames measured for 50 seconds each'
_diffrn_measurement_device 'APEX Kappa Duo'
_diffrn_measurement_device_type Kappa
_diffrn_measurement_method 'omega and phi scans'
_diffrn_radiation_monochromator graphite
_diffrn_radiation_type MoK\a
_diffrn_radiation_wavelength 0.71073
_diffrn_reflns_av_R_equivalents 0.0646
_diffrn_reflns_av_unetI/netI 0.0591
_diffrn_reflns_Laue_measured_fraction_full 0.959
_diffrn_reflns_Laue_measured_fraction_max 0.953
_diffrn_reflns_limit_h_max 11
_diffrn_reflns_limit_h_min -11
_diffrn_reflns_limit_k_max 11
_diffrn_reflns_limit_k_min -11
_diffrn_reflns_limit_l_max 12
_diffrn_reflns_limit_l_min -12
_diffrn_reflns_number 8836
_diffrn_reflns_point_group_measured_fraction_full 0.959
_diffrn_reflns_point_group_measured_fraction_max 0.953
_diffrn_reflns_theta_full 25.242
_diffrn_reflns_theta_max 25.414
_diffrn_reflns_theta_min 2.129
_diffrn_source 'sealed tube'
_exptl_absorpt_coefficient_mu 0.083
_exptl_absorpt_correction_T_max 0.7452
_exptl_absorpt_correction_T_min 0.5538
_exptl_absorpt_correction_type multi-scan
_exptl_absorpt_process_details 'SADABS, G. Sheldrick; 2016'
_exptl_crystal_colour colorless
_exptl_crystal_density_diffrn 1.208
_exptl_crystal_description 'thin plates'
_exptl_crystal_F_000 340
_exptl_crystal_size_max 0.160
_exptl_crystal_size_mid 0.120
_exptl_crystal_size_min 0.020
_refine_diff_density_max 0.671
_refine_diff_density_min -0.464
_refine_diff_density_rms 0.105
_refine_ls_extinction_method none
_refine_ls_goodness_of_fit_ref 2.187
_refine_ls_hydrogen_treatment constr
_refine_ls_matrix_type full
_refine_ls_number_parameters 234
_refine_ls_number_reflns 3057
_refine_ls_number_restraints 257
_refine_ls_restrained_S_all 2.246
_refine_ls_R_factor_all 0.1626
_refine_ls_R_factor_gt 0.1239
_refine_ls_shift/su_max 0.019
_refine_ls_shift/su_mean 0.002
_refine_ls_structure_factor_coef Fsqd
_refine_ls_weighting_details 'w=1/[\s^2^(Fo^2^)+(0.1000P)^2^] where P=(Fo^2^+2Fc^2^)/3'
_refine_ls_weighting_scheme calc
_refine_ls_wR_factor_gt 0.3309
_refine_ls_wR_factor_ref 0.3487
_reflns_Friedel_coverage 0.000
_reflns_number_gt 2029
_reflns_number_total 3057
_reflns_threshold_expression 'I > 2\s(I)'
_cod_data_source_file ja7b12160_si_002.cif
_cod_data_source_block 17156
_cod_database_code 4126903
_shelx_shelxl_version_number 2014/7
_shelx_space_group_comment
;
The symmetry employed for this shelxl refinement is uniquely defined
by the following loop, which should always be used as a source of
symmetry information in preference to the above space-group names.
They are only intended as comments.
;
_shelx_estimated_absorpt_t_min 0.987
_shelx_estimated_absorpt_t_max 0.998

loop_
_space_group_symop_operation_xyz
'x, y, z'
'-x, -y, -z'

loop_
_atom_site_label
_atom_site_type_symbol
_atom_site_fract_x
_atom_site_fract_y
_atom_site_fract_z
_atom_site_U_iso_or_equiv
_atom_site_adp_type
_atom_site_occupancy
_atom_site_site_symmetry_order
_atom_site_calc_flag
_atom_site_refinement_flags_posn
_atom_site_refinement_flags_adp
_atom_site_refinement_flags_occupancy
_atom_site_disorder_assembly
_atom_site_disorder_group
O3 O 0.3978(4) 0.8538(3) 0.5246(3) 0.0595(10) Uani 1 1 d . U . . .
H3O H 0.4657 0.9030 0.4631 0.071 Uiso 0.5 1 calc R U P . .
O4 O 0.5077(4) 0.9220(3) 0.6651(3) 0.0665(11) Uani 1 1 d . U . . .
H4O H 0.4883 1.0045 0.6366 0.080 Uiso 0.5 1 calc R U P . .
B1 B 0.1531(6) 0.4042(5) 0.6790(5) 0.0460(12) Uani 1 1 d . U . . .
C1 C 0.4122(5) 0.4658(5) 0.7116(5) 0.0550(12) Uani 1 1 d . U . . .
H1 H 0.4833 0.4165 0.6377 0.066 Uiso 1 1 calc R U . . .
C2 C 0.2760(6) 0.5216(5) 0.6647(5) 0.0557(12) Uani 1 1 d . U . . .
H2 H 0.3192 0.5579 0.5646 0.067 Uiso 1 1 calc R U . . .
C3 C 0.2200(6) 0.6492(5) 0.7387(5) 0.0585(13) Uani 1 1 d . U . . .
H3A H 0.1483 0.6208 0.8324 0.070 Uiso 1 1 calc R U . . .
H3B H 0.1676 0.7165 0.6871 0.070 Uiso 1 1 calc R U . . .
C4 C 0.3663(6) 0.7143(5) 0.7446(5) 0.0553(12) Uani 1 1 d . U . . .
H4 H 0.3476 0.7405 0.8381 0.066 Uiso 1 1 calc R U . . .
C5 C 0.4919(6) 0.5991(5) 0.7174(5) 0.0602(13) Uani 1 1 d . U . . .
H5A H 0.5741 0.6271 0.6294 0.072 Uiso 1 1 calc R U . . .
H5B H 0.5375 0.5834 0.7923 0.072 Uiso 1 1 calc R U . . .
C6 C 0.3658(5) 0.3615(5) 0.8477(5) 0.0526(12) Uani 1 1 d . U . . .
C7 C 0.2954(6) 0.4076(5) 0.9683(5) 0.0696(15) Uani 1 1 d . U . . .
H7 H 0.2738 0.5044 0.9708 0.084 Uiso 1 1 calc R U . . .
C8 C 0.2536(7) 0.3127(7) 1.0910(6) 0.0815(17) Uani 1 1 d . U . . .
H8 H 0.2023 0.3455 1.1760 0.098 Uiso 1 1 calc R U . . .
C9 C 0.2862(7) 0.1736(7) 1.0886(6) 0.0809(17) Uani 1 1 d . U . . .
H9 H 0.2617 0.1094 1.1713 0.097 Uiso 1 1 calc R U . . .
C10 C 0.3558(7) 0.1286(6) 0.9629(7) 0.0739(15) Uani 1 1 d . U . . .
H10 H 0.3781 0.0323 0.9580 0.089 Uiso 1 1 calc R U . . .
C11 C 0.3930(5) 0.2254(5) 0.8433(6) 0.0603(13) Uani 1 1 d . U . . .
H11 H 0.4386 0.1937 0.7569 0.072 Uiso 1 1 calc R U . . .
O1 O 0.1929(4) 0.2927(4) 0.6160(3) 0.0655(10) Uani 1 1 d D U . . .
C12 C 0.0561(6) 0.2161(5) 0.6420(5) 0.0621(13) Uani 1 1 d D U . . .
C14 C 0.0902(9) 0.0646(7) 0.6576(10) 0.076(2) Uani 0.803(10) 1 d D U P A 1
H14A H 0.1737 0.0433 0.5766 0.115 Uiso 0.803(10) 1 calc R U P A 1
H14B H -0.0013 0.0118 0.6668 0.115 Uiso 0.803(10) 1 calc R U P A 1
H14C H 0.1206 0.0383 0.7399 0.115 Uiso 0.803(10) 1 calc R U P A 1
C15 C 0.0084(11) 0.2540(10) 0.5096(8) 0.090(2) Uani 0.803(10) 1 d D U P A 1
H15A H -0.0202 0.3530 0.4998 0.135 Uiso 0.803(10) 1 calc R U P A 1
H15B H -0.0790 0.1963 0.5173 0.135 Uiso 0.803(10) 1 calc R U P A 1
H15C H 0.0946 0.2365 0.4289 0.135 Uiso 0.803(10) 1 calc R U P A 1
C14D C 0.078(4) 0.092(3) 0.575(4) 0.076(2) Uani 0.197(10) 1 d D U P A 2
H14D H 0.0484 0.1120 0.4921 0.115 Uiso 0.197(10) 1 calc R U P A 2
H14E H 0.0140 0.0162 0.6383 0.115 Uiso 0.197(10) 1 calc R U P A 2
H14F H 0.1856 0.0639 0.5509 0.115 Uiso 0.197(10) 1 calc R U P A 2
C15D C -0.041(4) 0.319(3) 0.558(3) 0.090(2) Uani 0.197(10) 1 d D U P A 2
H15D H -0.0787 0.2646 0.5032 0.135 Uiso 0.197(10) 1 calc R U P A 2
H15E H 0.0251 0.3944 0.4972 0.135 Uiso 0.197(10) 1 calc R U P A 2
H15F H -0.1286 0.3595 0.6240 0.135 Uiso 0.197(10) 1 calc R U P A 2
O2 O 0.0068(4) 0.4076(3) 0.7612(4) 0.0651(10) Uani 1 1 d D U . . .
C13 C -0.0592(10) 0.2697(7) 0.7640(10) 0.0577(15) Uani 0.803(10) 1 d D U P A 1
C16 C -0.0542(10) 0.1841(10) 0.9074(9) 0.075(2) Uani 0.803(10) 1 d D U P A 1
H16A H -0.1182 0.2314 0.9834 0.113 Uiso 0.803(10) 1 calc R U P A 1
H16B H 0.0515 0.1794 0.9086 0.113 Uiso 0.803(10) 1 calc R U P A 1
H16C H -0.0928 0.0891 0.9178 0.113 Uiso 0.803(10) 1 calc R U P A 1
C17 C -0.2189(9) 0.2824(12) 0.7690(11) 0.094(3) Uani 0.803(10) 1 d D U P A 1
H17A H -0.2757 0.3360 0.8426 0.140 Uiso 0.803(10) 1 calc R U P A 1
H17B H -0.2639 0.1890 0.7871 0.140 Uiso 0.803(10) 1 calc R U P A 1
H17C H -0.2243 0.3306 0.6808 0.140 Uiso 0.803(10) 1 calc R U P A 1
C13D C -0.062(4) 0.266(2) 0.785(4) 0.0577(15) Uani 0.197(10) 1 d D U P A 2
C16D C -0.007(5) 0.157(4) 0.891(5) 0.075(2) Uani 0.197(10) 1 d D U P A 2
H16D H 0.0209 0.2068 0.9545 0.113 Uiso 0.197(10) 1 calc R U P A 2
H16E H 0.0813 0.1041 0.8410 0.113 Uiso 0.197(10) 1 calc R U P A 2
H16F H -0.0911 0.0916 0.9435 0.113 Uiso 0.197(10) 1 calc R U P A 2
C17D C -0.228(4) 0.264(5) 0.831(5) 0.094(3) Uani 0.197(10) 1 d D U P A 2
H17D H -0.2673 0.2789 0.9277 0.140 Uiso 0.197(10) 1 calc R U P A 2
H17E H -0.2634 0.1731 0.8223 0.140 Uiso 0.197(10) 1 calc R U P A 2
H17F H -0.2658 0.3383 0.7751 0.140 Uiso 0.197(10) 1 calc R U P A 2
C18 C 0.4277(6) 0.8395(5) 0.6364(5) 0.0501(11) Uani 1 1 d . U . . .

loop_
_atom_site_aniso_label
_atom_site_aniso_U_11
_atom_site_aniso_U_22
_atom_site_aniso_U_33
_atom_site_aniso_U_23
_atom_site_aniso_U_13
_atom_site_aniso_U_12
O3 0.074(2) 0.055(2) 0.052(2) -0.0081(15) -0.0201(17) -0.0231(16)
O4 0.092(3) 0.067(2) 0.045(2) 0.0020(16) -0.0288(18) -0.030(2)
B1 0.054(3) 0.050(3) 0.031(2) -0.0003(19) -0.011(2) -0.006(2)
C1 0.056(3) 0.066(3) 0.035(2) -0.0093(19) -0.0027(19) -0.006(2)
C2 0.070(3) 0.058(3) 0.041(2) -0.007(2) -0.019(2) -0.008(2)
C3 0.067(3) 0.066(3) 0.036(2) -0.008(2) -0.006(2) -0.010(2)
C4 0.072(3) 0.060(3) 0.034(2) -0.0117(19) -0.014(2) -0.008(2)
C5 0.065(3) 0.059(3) 0.049(3) -0.006(2) -0.007(2) -0.013(2)
C6 0.052(3) 0.059(3) 0.044(2) 0.0008(19) -0.0143(19) -0.011(2)
C7 0.091(4) 0.055(3) 0.054(3) -0.004(2) -0.012(3) -0.009(3)
C8 0.099(4) 0.097(4) 0.044(3) -0.012(3) -0.012(3) -0.026(3)
C9 0.092(4) 0.092(4) 0.063(3) 0.030(3) -0.043(3) -0.039(3)
C10 0.076(4) 0.050(3) 0.100(4) 0.006(3) -0.042(3) -0.001(2)
C11 0.048(3) 0.068(3) 0.064(3) -0.012(2) -0.014(2) -0.005(2)
O1 0.072(2) 0.079(2) 0.0394(18) -0.0217(16) 0.0005(15) -0.0217(17)
C12 0.066(3) 0.073(3) 0.046(3) -0.022(2) -0.009(2) -0.018(2)
C14 0.075(4) 0.078(4) 0.072(5) -0.038(3) -0.004(4) -0.008(3)
C15 0.115(6) 0.117(6) 0.047(4) -0.027(3) -0.030(4) -0.019(4)
C14D 0.075(4) 0.078(4) 0.072(5) -0.038(3) -0.004(4) -0.008(3)
C15D 0.115(6) 0.117(6) 0.047(4) -0.027(3) -0.030(4) -0.019(4)
O2 0.068(2) 0.0566(19) 0.077(2) -0.0336(16) -0.0218(18) 0.0031(15)
C13 0.053(2) 0.061(3) 0.059(3) -0.032(2) -0.006(2) -0.0106(19)
C16 0.058(6) 0.101(5) 0.055(4) -0.020(3) 0.003(4) -0.015(4)
C17 0.062(3) 0.125(6) 0.106(8) -0.067(6) -0.020(4) 0.002(3)
C13D 0.053(2) 0.061(3) 0.059(3) -0.032(2) -0.006(2) -0.0106(19)
C16D 0.058(6) 0.101(5) 0.055(4) -0.020(3) 0.003(4) -0.015(4)
C17D 0.062(3) 0.125(6) 0.106(8) -0.067(6) -0.020(4) 0.002(3)
C18 0.062(3) 0.047(2) 0.039(2) -0.0041(18) -0.013(2) -0.005(2)

loop_
_atom_type_symbol
_atom_type_description
_atom_type_scat_dispersion_real
_atom_type_scat_dispersion_imag
_atom_type_scat_source
C C 0.0033 0.0016 'International Tables Vol C Tables 4.2.6.8 and 6.1.1.4'
H H 0.0000 0.0000 'International Tables Vol C Tables 4.2.6.8 and 6.1.1.4'
O O 0.0106 0.0060 'International Tables Vol C Tables 4.2.6.8 and 6.1.1.4'
B B 0.0013 0.0007 'International Tables Vol C Tables 4.2.6.8 and 6.1.1.4'

loop_
_geom_angle_atom_site_label_1
_geom_angle_atom_site_label_2
_geom_angle_atom_site_label_3
_geom_angle
C18 O3 H3O 109.5
C18 O4 H4O 109.5
O1 B1 O2 115.6(4)
O1 B1 C2 121.3(4)
O2 B1 C2 122.9(4)
C5 C1 C2 103.6(4)
C5 C1 C6 114.6(4)
C2 C1 C6 113.8(4)
C5 C1 H1 108.1
C2 C1 H1 108.1
C6 C1 H1 108.1
C3 C2 C1 104.5(4)
C3 C2 B1 118.1(4)
C1 C2 B1 114.0(4)
C3 C2 H2 106.5
C1 C2 H2 106.5
B1 C2 H2 106.5
C2 C3 C4 104.9(4)
C2 C3 H3A 110.8
C4 C3 H3A 110.8
C2 C3 H3B 110.8
C4 C3 H3B 110.8
H3A C3 H3B 108.9
C18 C4 C3 114.8(4)
C18 C4 C5 106.6(4)
C3 C4 C5 106.3(4)
C18 C4 H4 109.6
C3 C4 H4 109.6
C5 C4 H4 109.6
C1 C5 C4 106.4(4)
C1 C5 H5A 110.5
C4 C5 H5A 110.5
C1 C5 H5B 110.5
C4 C5 H5B 110.5
H5A C5 H5B 108.6
C11 C6 C7 120.2(5)
C11 C6 C1 119.4(5)
C7 C6 C1 120.4(5)
C6 C7 C8 120.1(5)
C6 C7 H7 120.0
C8 C7 H7 120.0
C9 C8 C7 120.3(6)
C9 C8 H8 119.8
C7 C8 H8 119.8
C8 C9 C10 118.4(5)
C8 C9 H9 120.8
C10 C9 H9 120.8
C9 C10 C11 119.6(5)
C9 C10 H10 120.2
C11 C10 H10 120.2
C6 C11 C10 121.3(6)
C6 C11 H11 119.3
C10 C11 H11 119.3
B1 O1 C12 106.9(4)
O1 C12 C14D 114.3(13)
O1 C12 C14 109.3(5)
O1 C12 C13 105.5(4)
C14 C12 C13 116.5(5)
O1 C12 C15 105.8(4)
C14 C12 C15 107.9(6)
C13 C12 C15 111.3(6)
O1 C12 C13D 104.0(8)
C14D C12 C13D 136.4(15)
O1 C12 C15D 103.7(12)
C14D C12 C15D 102.3(16)
C13D C12 C15D 87.3(18)
C12 C14 H14A 109.5
C12 C14 H14B 109.5
H14A C14 H14B 109.5
C12 C14 H14C 109.5
H14A C14 H14C 109.5
H14B C14 H14C 109.5
C12 C15 H15A 109.5
C12 C15 H15B 109.5
H15A C15 H15B 109.5
C12 C15 H15C 109.5
H15A C15 H15C 109.5
H15B C15 H15C 109.5
C12 C14D H14D 109.5
C12 C14D H14E 109.5
H14D C14D H14E 109.5
C12 C14D H14F 109.4
H14D C14D H14F 109.5
H14E C14D H14F 109.5
C12 C15D H15D 109.5
C12 C15D H15E 109.5
H15D C15D H15E 109.5
C12 C15D H15F 109.5
H15D C15D H15F 109.5
H15E C15D H15F 109.5
B1 O2 C13 105.7(5)
B1 O2 C13D 109.0(15)
C17 C13 O2 111.6(7)
C17 C13 C12 118.7(7)
O2 C13 C12 102.0(5)
C17 C13 C16 108.1(7)
O2 C13 C16 103.1(6)
C12 C13 C16 112.2(7)
C13 C16 H16A 109.5
C13 C16 H16B 109.5
H16A C16 H16B 109.5
C13 C16 H16C 109.5
H16A C16 H16C 109.5
H16B C16 H16C 109.5
C13 C17 H17A 109.5
C13 C17 H17B 109.5
H17A C17 H17B 109.5
C13 C17 H17C 109.5
H17A C17 H17C 109.5
H17B C17 H17C 109.5
C17D C13D O2 115(2)
C17D C13D C16D 107(2)
O2 C13D C16D 113(2)
C17D C13D C12 127(3)
O2 C13D C12 95.5(17)
C16D C13D C12 98(3)
C13D C16D H16D 109.5
C13D C16D H16E 109.5
H16D C16D H16E 109.5
C13D C16D H16F 109.5
H16D C16D H16F 109.5
H16E C16D H16F 109.5
C13D C17D H17D 109.5
C13D C17D H17E 109.5
H17D C17D H17E 109.5
C13D C17D H17F 109.5
H17D C17D H17F 109.5
H17E C17D H17F 109.5
O4 C18 O3 124.4(4)
O4 C18 C4 115.8(4)
O3 C18 C4 119.8(4)

loop_
_geom_bond_atom_site_label_1
_geom_bond_atom_site_label_2
_geom_bond_distance
O3 C18 1.268(5)
O3 H3O 0.8400
O4 C18 1.245(5)
O4 H4O 0.8400
B1 O1 1.321(6)
B1 O2 1.345(6)
B1 C2 1.603(7)
C1 C5 1.535(6)
C1 C2 1.539(7)
C1 C6 1.556(6)
C1 H1 1.0000
C2 C3 1.532(7)
C2 H2 1.0000
C3 C4 1.543(6)
C3 H3A 0.9900
C3 H3B 0.9900
C4 C18 1.515(7)
C4 C5 1.557(7)
C4 H4 1.0000
C5 H5A 0.9900
C5 H5B 0.9900
C6 C11 1.333(7)
C6 C7 1.342(7)
C7 C8 1.407(7)
C7 H7 0.9500
C8 C9 1.366(9)
C8 H8 0.9500
C9 C10 1.381(9)
C9 H9 0.9500
C10 C11 1.394(8)
C10 H10 0.9500
C11 H11 0.9500
O1 C12 1.425(6)
C12 C14D 1.448(17)
C12 C14 1.480(9)
C12 C13 1.509(11)
C12 C15 1.566(8)
C12 C13D 1.65(4)
C12 C15D 1.653(17)
C14 H14A 0.9800
C14 H14B 0.9800
C14 H14C 0.9800
C15 H15A 0.9800
C15 H15B 0.9800
C15 H15C 0.9800
C14D H14D 0.9800
C14D H14E 0.9800
C14D H14F 0.9800
C15D H15D 0.9800
C15D H15E 0.9800
C15D H15F 0.9800
O2 C13 1.487(7)
O2 C13D 1.489(17)
C13 C17 1.460(9)
C13 C16 1.607(9)
C16 H16A 0.9800
C16 H16B 0.9800
C16 H16C 0.9800
C17 H17A 0.9800
C17 H17B 0.9800
C17 H17C 0.9800
C13D C17D 1.456(19)
C13D C16D 1.601(18)
C16D H16D 0.9800
C16D H16E 0.9800
C16D H16F 0.9800
C17D H17D 0.9800
C17D H17E 0.9800
C17D H17F 0.9800

loop_
_geom_hbond_atom_site_label_D
_geom_hbond_atom_site_label_H
_geom_hbond_atom_site_label_A
_geom_hbond_distance_DH
_geom_hbond_distance_HA
_geom_hbond_distance_DA
_geom_hbond_angle_DHA
_geom_hbond_site_symmetry_A
O3 H3O O4 0.84 1.96 2.671(4) 141.3 2_676
O4 H4O O3 0.84 2.02 2.671(4) 133.3 2_676

loop_
_geom_torsion_atom_site_label_1
_geom_torsion_atom_site_label_2
_geom_torsion_atom_site_label_3
_geom_torsion_atom_site_label_4
_geom_torsion
C5 C1 C2 C3 -38.0(4)
C6 C1 C2 C3 87.1(5)
C5 C1 C2 B1 -168.3(4)
C6 C1 C2 B1 -43.1(5)
O1 B1 C2 C3 178.8(4)
O2 B1 C2 C3 -5.4(6)
O1 B1 C2 C1 -58.1(5)
O2 B1 C2 C1 117.8(5)
C1 C2 C3 C4 34.5(4)
B1 C2 C3 C4 162.3(4)
C2 C3 C4 C18 100.0(5)
C2 C3 C4 C5 -17.6(5)
C2 C1 C5 C4 26.8(5)
C6 C1 C5 C4 -97.9(5)
C18 C4 C5 C1 -128.7(4)
C3 C4 C5 C1 -5.8(5)
C5 C1 C6 C11 -135.5(5)
C2 C1 C6 C11 105.4(5)
C5 C1 C6 C7 46.2(7)
C2 C1 C6 C7 -72.8(6)
C11 C6 C7 C8 1.7(8)
C1 C6 C7 C8 179.9(5)
C6 C7 C8 C9 1.0(9)
C7 C8 C9 C10 -2.3(9)
C8 C9 C10 C11 1.1(8)
C7 C6 C11 C10 -2.9(8)
C1 C6 C11 C10 178.9(4)
C9 C10 C11 C6 1.5(8)
O2 B1 O1 C12 8.0(5)
C2 B1 O1 C12 -175.9(4)
B1 O1 C12 C14D 177.7(18)
B1 O1 C12 C14 -144.1(5)
B1 O1 C12 C13 -18.1(6)
B1 O1 C12 C15 100.0(5)
B1 O1 C12 C13D -23.4(13)
B1 O1 C12 C15D 67.2(14)
O1 B1 O2 C13 6.0(6)
C2 B1 O2 C13 -170.1(5)
O1 B1 O2 C13D 13.6(16)
C2 B1 O2 C13D -162.5(16)
B1 O2 C13 C17 -143.9(7)
B1 O2 C13 C12 -16.2(7)
B1 O2 C13 C16 100.3(6)
O1 C12 C13 C17 143.7(7)
C14 C12 C13 C17 -94.9(9)
C15 C12 C13 C17 29.5(9)
O1 C12 C13 O2 20.7(7)
C14 C12 C13 O2 142.1(6)
C15 C12 C13 O2 -93.6(6)
O1 C12 C13 C16 -89.0(6)
C14 C12 C13 C16 32.4(8)
C15 C12 C13 C16 156.8(6)
B1 O2 C13D C17D -160(3)
B1 O2 C13D C16D 76(3)
B1 O2 C13D C12 -24.7(19)
O1 C12 C13D C17D 156(2)
C14D C12 C13D C17D -53(4)
C15D C12 C13D C17D 52(3)
O1 C12 C13D O2 28.6(18)
C14D C12 C13D O2 -180(2)
C15D C12 C13D O2 -74.9(19)
O1 C12 C13D C16D -86.0(17)
C14D C12 C13D C16D 66(3)
C15D C12 C13D C16D 171(2)
C3 C4 C18 O4 155.7(4)
C5 C4 C18 O4 -86.8(5)
C3 C4 C18 O3 -25.1(6)
C5 C4 C18 O3 92.4(5)
